data_7033011
loop_
_publ_author_name
'Majhi, Paresh Kumar'
'Schnakenburg, Gregor'
'Streubel, Rainer'

_publ_section_title
;
 From bis(imidazole-2-thion-4-yl)phosphane to a flexible P-bridged
 bis(NHC) ligand and its silver complex.
;
_journal_issue 44
_journal_name_full 'Dalton transactions (Cambridge, England : 2003)'
_journal_page_first 16673
_journal_page_last 16679
_journal_paper_doi 10.1039/c4dt02479f
_journal_volume 43
_journal_year 2014
_chemical_formula_moiety 'C22 H31 N4 O P S2'
_chemical_formula_sum 'C22 H31 N4 O P S2'
_chemical_formula_weight 462.60
_chemical_name_systematic
; 
 ? 
;
_space_group_IT_number 14
_symmetry_cell_setting monoclinic
_symmetry_space_group_name_Hall '-P 2ybc'
_symmetry_space_group_name_H-M 'P 1 21/c 1'
_atom_sites_solution_hydrogens geom
_atom_sites_solution_primary direct
_atom_sites_solution_secondary difmap
_audit_creation_method SHELXL-97
_cell_angle_alpha 90.00
_cell_angle_beta 104.669(3)
_cell_angle_gamma 90.00
_cell_formula_units_Z 4
_cell_length_a 11.2305(9)
_cell_length_b 19.7226(17)
_cell_length_c 11.1563(10)
_cell_measurement_reflns_used 2562
_cell_measurement_temperature 100(2)
_cell_measurement_theta_max 29.04
_cell_measurement_theta_min 3.09
_cell_volume 2390.5(4)
_computing_cell_refinement 'Bruker SAINT'
_computing_data_collection 'Bruker APEX2'
_computing_data_reduction 'Bruker SAINT'
_computing_molecular_graphics 'Bruker SHELXTL'
_computing_publication_material 'Bruker SHELXTL'
_computing_structure_refinement 'SHELXL-97 (Sheldrick, 2008)'
_computing_structure_solution 'SHELXS-97 (Sheldrick, 2008)'
_diffrn_ambient_temperature 100(2)
_diffrn_measured_fraction_theta_full 0.991
_diffrn_measured_fraction_theta_max 0.991
_diffrn_measurement_device_type 'Bruker X8-KappaApexII'
_diffrn_measurement_method '\f and \w CCD rotation images, thin slices'
_diffrn_radiation_monochromator graphite
_diffrn_radiation_source 'fine-focus sealed tube'
_diffrn_radiation_type MoK\a
_diffrn_radiation_wavelength 0.71073
_diffrn_reflns_av_R_equivalents 0.0430
_diffrn_reflns_av_sigmaI/netI 0.0711
_diffrn_reflns_limit_h_max 11
_diffrn_reflns_limit_h_min -14
_diffrn_reflns_limit_k_max 23
_diffrn_reflns_limit_k_min -25
_diffrn_reflns_limit_l_max 14
_diffrn_reflns_limit_l_min -10
_diffrn_reflns_number 12276
_diffrn_reflns_theta_full 28.00
_diffrn_reflns_theta_max 28.00
_diffrn_reflns_theta_min 3.78
_diffrn_standards_number 0
_exptl_absorpt_coefficient_mu 0.311
_exptl_absorpt_correction_T_max 0.9938
_exptl_absorpt_correction_T_min 0.9726
_exptl_absorpt_correction_type empirical
_exptl_absorpt_process_details 'SADABS (2009/2), Bruker AXS 2009'
_exptl_crystal_colour colourless
_exptl_crystal_density_diffrn 1.285
_exptl_crystal_density_method 'not measured'
_exptl_crystal_description plate
_exptl_crystal_F_000 984
_exptl_crystal_size_max 0.09
_exptl_crystal_size_mid 0.06
_exptl_crystal_size_min 0.02
_refine_diff_density_max 0.509
_refine_diff_density_min -0.382
_refine_diff_density_rms 0.067
_refine_ls_extinction_method none
_refine_ls_goodness_of_fit_ref 1.019
_refine_ls_hydrogen_treatment constr
_refine_ls_matrix_type full
_refine_ls_number_parameters 279
_refine_ls_number_reflns 5725
_refine_ls_number_restraints 0
_refine_ls_restrained_S_all 1.019
_refine_ls_R_factor_all 0.0774
_refine_ls_R_factor_gt 0.0421
_refine_ls_shift/su_max 0.006
_refine_ls_shift/su_mean 0.001
_refine_ls_structure_factor_coef Fsqd
_refine_ls_weighting_details 'calc w=1/[\s^2^(Fo^2^)+(0.0404P)^2^+0.3268P] where P=(Fo^2^+2Fc^2^)/3'
_refine_ls_weighting_scheme calc
_refine_ls_wR_factor_gt 0.0884
_refine_ls_wR_factor_ref 0.0999
_reflns_number_gt 3964
_reflns_number_total 5725
_reflns_threshold_expression >2sigma(I)
_cod_data_source_file c4dt02479f2.cif
_cod_data_source_block 2856f
_cod_original_sg_symbol_H-M 'P 21/c'
_cod_database_code 7033011

loop_
_symmetry_equiv_pos_as_xyz
'x, y, z'
'-x, y+1/2, -z+1/2'
'-x, -y, -z'
'x, -y-1/2, z-1/2'

loop_
_atom_site_label
_atom_site_type_symbol
_atom_site_fract_x
_atom_site_fract_y
_atom_site_fract_z
_atom_site_U_iso_or_equiv
_atom_site_adp_type
_atom_site_occupancy
_atom_site_symmetry_multiplicity
_atom_site_calc_flag
_atom_site_refinement_flags
C1 C 0.43405(17) 0.21543(10) -0.00153(18) 0.0136(4) Uani 1 1 d .
C2 C 0.37595(17) 0.26506(10) -0.07794(18) 0.0140(4) Uani 1 1 d .
H2A H 0.4055 0.3100 -0.0811 0.017 Uiso 1 1 calc R
C3 C 0.25622(17) 0.17270(10) -0.12057(18) 0.0133(4) Uani 1 1 d .
C4 C 0.17499(18) 0.28020(11) -0.24672(19) 0.0168(4) Uani 1 1 d .
C5 C 0.15836(19) 0.24699(11) -0.37311(19) 0.0201(5) Uani 1 1 d .
H5A H 0.1004 0.2737 -0.4358 0.024 Uiso 1 1 calc R
H5B H 0.1260 0.2010 -0.3708 0.024 Uiso 1 1 calc R
H5C H 0.2379 0.2449 -0.3940 0.024 Uiso 1 1 calc R
C6 C 0.05347(19) 0.28412(13) -0.2090(2) 0.0271(5) Uani 1 1 d .
H6A H 0.0216 0.2382 -0.2040 0.033 Uiso 1 1 calc R
H6B H -0.0063 0.3104 -0.2707 0.033 Uiso 1 1 calc R
H6C H 0.0672 0.3062 -0.1279 0.033 Uiso 1 1 calc R
C7 C 0.2264(2) 0.35074(11) -0.2520(2) 0.0254(5) Uani 1 1 d .
H7A H 0.1690 0.3774 -0.3152 0.030 Uiso 1 1 calc R
H7B H 0.3059 0.3477 -0.2730 0.030 Uiso 1 1 calc R
H7C H 0.2378 0.3728 -0.1711 0.030 Uiso 1 1 calc R
C8 C 0.38836(19) 0.09025(10) 0.0229(2) 0.0182(4) Uani 1 1 d .
H8A H 0.4510 0.0936 0.1018 0.022 Uiso 1 1 calc R
H8B H 0.4198 0.0624 -0.0350 0.022 Uiso 1 1 calc R
H8C H 0.3139 0.0693 0.0369 0.022 Uiso 1 1 calc R
C9 C 0.61969(17) 0.30585(10) 0.11354(18) 0.0132(4) Uani 1 1 d .
C10 C 0.71557(18) 0.33226(10) 0.07590(18) 0.0151(4) Uani 1 1 d .
H10A H 0.7715 0.3072 0.0420 0.018 Uiso 1 1 calc R
C11 C 0.62446(17) 0.41977(10) 0.14734(19) 0.0155(4) Uani 1 1 d .
C12 C 0.81204(17) 0.44830(11) 0.06274(19) 0.0167(4) Uani 1 1 d .
C13 C 0.89879(19) 0.40685(11) 0.0063(2) 0.0209(5) Uani 1 1 d .
H13A H 0.9396 0.3722 0.0657 0.025 Uiso 1 1 calc R
H13B H 0.9609 0.4368 -0.0132 0.025 Uiso 1 1 calc R
H13C H 0.8517 0.3848 -0.0697 0.025 Uiso 1 1 calc R
C14 C 0.88498(18) 0.48195(11) 0.18234(19) 0.0184(5) Uani 1 1 d .
H14A H 0.9448 0.5137 0.1633 0.022 Uiso 1 1 calc R
H14B H 0.9285 0.4471 0.2396 0.022 Uiso 1 1 calc R
H14C H 0.8284 0.5066 0.2207 0.022 Uiso 1 1 calc R
C15 C 0.7446(2) 0.50016(11) -0.0325(2) 0.0235(5) Uani 1 1 d .
H15A H 0.6976 0.4764 -0.1066 0.028 Uiso 1 1 calc R
H15B H 0.8046 0.5305 -0.0549 0.028 Uiso 1 1 calc R
H15C H 0.6883 0.5268 0.0031 0.028 Uiso 1 1 calc R
C16 C 0.45900(19) 0.35747(11) 0.2116(2) 0.0199(5) Uani 1 1 d .
H16C H 0.4727 0.3885 0.2824 0.024 Uiso 1 1 calc R
H16B H 0.4500 0.3111 0.2396 0.024 Uiso 1 1 calc R
H16A H 0.3840 0.3707 0.1497 0.024 Uiso 1 1 calc R
C17 C 0.68629(18) 0.17071(10) 0.06435(18) 0.0153(4) Uani 1 1 d .
C18 C 0.73906(19) 0.11567(11) 0.1374(2) 0.0201(5) Uani 1 1 d .
H18A H 0.7160 0.1058 0.2118 0.024 Uiso 1 1 calc R
C19 C 0.8256(2) 0.07525(11) 0.1012(2) 0.0263(5) Uani 1 1 d .
H19A H 0.8597 0.0369 0.1494 0.032 Uiso 1 1 calc R
C20 C 0.8618(2) 0.09109(12) -0.0053(2) 0.0270(5) Uani 1 1 d .
H20A H 0.9232 0.0646 -0.0282 0.032 Uiso 1 1 calc R
C21 C 0.8087(2) 0.14554(11) -0.0789(2) 0.0224(5) Uani 1 1 d .
H21A H 0.8337 0.1560 -0.1520 0.027 Uiso 1 1 calc R
C22 C 0.71937(18) 0.18458(11) -0.04581(18) 0.0167(4) Uani 1 1 d .
H22A H 0.6808 0.2206 -0.0978 0.020 Uiso 1 1 calc R
N1 N 0.26668(15) 0.23986(8) -0.15055(15) 0.0132(3) Uani 1 1 d .
N2 N 0.35901(14) 0.15818(8) -0.02923(15) 0.0133(3) Uani 1 1 d .
N3 N 0.71878(14) 0.40137(8) 0.09472(16) 0.0147(4) Uani 1 1 d .
N4 N 0.56358(14) 0.36062(8) 0.15673(15) 0.0144(4) Uani 1 1 d .
O O 0.55909(13) 0.19628(7) 0.23967(13) 0.0199(3) Uani 1 1 d .
P P 0.57425(5) 0.21930(3) 0.11739(5) 0.01396(13) Uani 1 1 d .
S1 S 0.14356(5) 0.11677(3) -0.17919(5) 0.02229(14) Uani 1 1 d .
S2 S 0.58802(5) 0.49559(3) 0.19507(5) 0.02098(13) Uani 1 1 d .

loop_
_atom_site_aniso_label
_atom_site_aniso_U_11
_atom_site_aniso_U_22
_atom_site_aniso_U_33
_atom_site_aniso_U_23
_atom_site_aniso_U_13
_atom_site_aniso_U_12
C1 0.0148(9) 0.0122(10) 0.0155(10) -0.0024(8) 0.0068(8) -0.0030(8)
C2 0.0138(9) 0.0143(10) 0.0149(10) -0.0023(8) 0.0055(8) -0.0036(8)
C3 0.0142(9) 0.0137(10) 0.0126(10) -0.0013(8) 0.0043(8) -0.0001(8)
C4 0.0178(10) 0.0147(11) 0.0167(10) 0.0012(8) 0.0023(8) 0.0039(9)
C5 0.0207(11) 0.0223(12) 0.0159(11) 0.0018(9) 0.0017(9) 0.0011(9)
C6 0.0211(11) 0.0363(14) 0.0249(12) 0.0069(11) 0.0077(10) 0.0132(11)
C7 0.0318(13) 0.0160(12) 0.0244(12) 0.0041(9) -0.0003(10) 0.0023(10)
C8 0.0207(10) 0.0137(11) 0.0197(11) 0.0038(8) 0.0040(9) -0.0002(9)
C9 0.0132(9) 0.0140(10) 0.0115(10) -0.0030(8) 0.0017(8) -0.0006(8)
C10 0.0156(10) 0.0148(11) 0.0137(10) -0.0020(8) 0.0016(8) 0.0003(9)
C11 0.0124(9) 0.0170(11) 0.0155(10) 0.0004(8) 0.0006(8) -0.0017(8)
C12 0.0123(9) 0.0172(11) 0.0209(11) 0.0030(9) 0.0044(8) -0.0031(8)
C13 0.0162(10) 0.0209(12) 0.0264(12) 0.0034(9) 0.0071(9) -0.0027(9)
C14 0.0133(10) 0.0178(11) 0.0219(11) 0.0005(9) 0.0003(9) -0.0020(9)
C15 0.0197(11) 0.0243(13) 0.0252(12) 0.0054(10) 0.0030(9) -0.0030(10)
C16 0.0183(10) 0.0200(12) 0.0248(12) -0.0030(9) 0.0118(9) -0.0032(9)
C17 0.0156(10) 0.0144(11) 0.0138(10) -0.0019(8) 0.0000(8) -0.0024(8)
C18 0.0223(11) 0.0165(11) 0.0179(11) 0.0017(9) -0.0015(9) -0.0024(9)
C19 0.0267(12) 0.0191(12) 0.0266(13) 0.0018(10) -0.0049(10) 0.0077(10)
C20 0.0239(12) 0.0237(13) 0.0301(14) -0.0075(10) 0.0008(10) 0.0089(10)
C21 0.0251(12) 0.0221(12) 0.0200(12) -0.0060(9) 0.0056(9) 0.0022(10)
C22 0.0181(10) 0.0173(11) 0.0130(10) -0.0017(8) 0.0006(8) 0.0006(9)
N1 0.0141(8) 0.0123(9) 0.0131(8) -0.0004(7) 0.0030(7) -0.0005(7)
N2 0.0143(8) 0.0115(9) 0.0139(8) -0.0006(7) 0.0032(7) -0.0028(7)
N3 0.0130(8) 0.0144(9) 0.0170(9) -0.0013(7) 0.0044(7) -0.0018(7)
N4 0.0133(8) 0.0158(9) 0.0148(9) -0.0021(7) 0.0048(7) -0.0031(7)
O 0.0247(8) 0.0212(8) 0.0140(7) -0.0004(6) 0.0053(6) -0.0059(7)
P 0.0151(3) 0.0143(3) 0.0120(3) -0.0010(2) 0.0025(2) -0.0027(2)
S1 0.0186(3) 0.0186(3) 0.0259(3) 0.0011(2) -0.0012(2) -0.0079(2)
S2 0.0187(3) 0.0169(3) 0.0282(3) -0.0057(2) 0.0075(2) -0.0004(2)

loop_
_atom_type_symbol
_atom_type_description
_atom_type_scat_dispersion_real
_atom_type_scat_dispersion_imag
_atom_type_scat_source
C C 0.0033 0.0016 'International Tables Vol C Tables 4.2.6.8 and 6.1.1.4'
H H 0.0000 0.0000 'International Tables Vol C Tables 4.2.6.8 and 6.1.1.4'
N N 0.0061 0.0033 'International Tables Vol C Tables 4.2.6.8 and 6.1.1.4'
O O 0.0106 0.0060 'International Tables Vol C Tables 4.2.6.8 and 6.1.1.4'
P P 0.1023 0.0942 'International Tables Vol C Tables 4.2.6.8 and 6.1.1.4'
S S 0.1246 0.1234 'International Tables Vol C Tables 4.2.6.8 and 6.1.1.4'

loop_
_geom_angle_atom_site_label_1
_geom_angle_atom_site_label_2
_geom_angle_atom_site_label_3
_geom_angle
C2 C1 N2 106.14(17)
C2 C1 P 129.16(15)
N2 C1 P 124.64(15)
C1 C2 N1 108.95(17)
C1 C2 H2A 125.5
N1 C2 H2A 125.5
N2 C3 N1 105.98(16)
N2 C3 S1 124.37(15)
N1 C3 S1 129.65(15)
N1 C4 C7 108.25(16)
N1 C4 C5 109.43(16)
C7 C4 C5 108.54(18)
N1 C4 C6 109.05(17)
C7 C4 C6 109.90(18)
C5 C4 C6 111.60(18)
C4 C5 H5A 109.5
C4 C5 H5B 109.5
H5A C5 H5B 109.5
C4 C5 H5C 109.5
H5A C5 H5C 109.5
H5B C5 H5C 109.5
C4 C6 H6A 109.5
C4 C6 H6B 109.5
H6A C6 H6B 109.5
C4 C6 H6C 109.5
H6A C6 H6C 109.5
H6B C6 H6C 109.5
C4 C7 H7A 109.5
C4 C7 H7B 109.5
H7A C7 H7B 109.5
C4 C7 H7C 109.5
H7A C7 H7C 109.5
H7B C7 H7C 109.5
N2 C8 H8A 109.5
N2 C8 H8B 109.5
H8A C8 H8B 109.5
N2 C8 H8C 109.5
H8A C8 H8C 109.5
H8B C8 H8C 109.5
C10 C9 N4 105.85(17)
C10 C9 P 129.01(16)
N4 C9 P 125.07(14)
C9 C10 N3 108.97(18)
C9 C10 H10A 125.5
N3 C10 H10A 125.5
N4 C11 N3 105.05(16)
N4 C11 S2 124.75(15)
N3 C11 S2 130.18(16)
N3 C12 C13 108.87(16)
N3 C12 C14 108.11(16)
C13 C12 C14 109.62(16)
N3 C12 C15 108.86(16)
C13 C12 C15 109.14(17)
C14 C12 C15 112.18(18)
C12 C13 H13A 109.5
C12 C13 H13B 109.5
H13A C13 H13B 109.5
C12 C13 H13C 109.5
H13A C13 H13C 109.5
H13B C13 H13C 109.5
C12 C14 H14A 109.5
C12 C14 H14B 109.5
H14A C14 H14B 109.5
C12 C14 H14C 109.5
H14A C14 H14C 109.5
H14B C14 H14C 109.5
C12 C15 H15A 109.5
C12 C15 H15B 109.5
H15A C15 H15B 109.5
C12 C15 H15C 109.5
H15A C15 H15C 109.5
H15B C15 H15C 109.5
N4 C16 H16C 109.5
N4 C16 H16B 109.5
H16C C16 H16B 109.5
N4 C16 H16A 109.5
H16C C16 H16A 109.5
H16B C16 H16A 109.5
C18 C17 C22 119.83(19)
C18 C17 P 116.84(16)
C22 C17 P 123.31(16)
C19 C18 C17 119.9(2)
C19 C18 H18A 120.0
C17 C18 H18A 120.0
C20 C19 C18 119.8(2)
C20 C19 H19A 120.1
C18 C19 H19A 120.1
C19 C20 C21 120.4(2)
C19 C20 H20A 119.8
C21 C20 H20A 119.8
C22 C21 C20 120.1(2)
C22 C21 H21A 119.9
C20 C21 H21A 119.9
C21 C22 C17 119.8(2)
C21 C22 H22A 120.1
C17 C22 H22A 120.1
C3 N1 C2 108.74(16)
C3 N1 C4 126.40(16)
C2 N1 C4 124.87(16)
C3 N2 C1 110.19(16)
C3 N2 C8 123.51(16)
C1 N2 C8 126.11(16)
C10 N3 C11 109.33(16)
C10 N3 C12 124.36(16)
C11 N3 C12 126.31(17)
C11 N4 C9 110.78(15)
C11 N4 C16 122.66(17)
C9 N4 C16 126.47(16)
O P C9 114.43(9)
O P C1 112.59(9)
C9 P C1 103.10(9)
O P C17 113.04(9)
C9 P C17 105.89(9)
C1 P C17 106.97(9)

loop_
_geom_bond_atom_site_label_1
_geom_bond_atom_site_label_2
_geom_bond_distance
C1 C2 1.352(3)
C1 N2 1.396(2)
C1 P 1.785(2)
C2 N1 1.380(2)
C2 H2A 0.9500
C3 N2 1.363(2)
C3 N1 1.378(2)
C3 S1 1.681(2)
C4 N1 1.512(3)
C4 C7 1.513(3)
C4 C5 1.523(3)
C4 C6 1.529(3)
C5 H5A 0.9800
C5 H5B 0.9800
C5 H5C 0.9800
C6 H6A 0.9800
C6 H6B 0.9800
C6 H6C 0.9800
C7 H7A 0.9800
C7 H7B 0.9800
C7 H7C 0.9800
C8 N2 1.465(3)
C8 H8A 0.9800
C8 H8B 0.9800
C8 H8C 0.9800
C9 C10 1.355(3)
C9 N4 1.396(2)
C9 P 1.785(2)
C10 N3 1.378(3)
C10 H10A 0.9500
C11 N4 1.370(2)
C11 N3 1.383(2)
C11 S2 1.673(2)
C12 N3 1.507(2)
C12 C13 1.524(3)
C12 C14 1.529(3)
C12 C15 1.530(3)
C13 H13A 0.9800
C13 H13B 0.9800
C13 H13C 0.9800
C14 H14A 0.9800
C14 H14B 0.9800
C14 H14C 0.9800
C15 H15A 0.9800
C15 H15B 0.9800
C15 H15C 0.9800
C16 N4 1.457(2)
C16 H16C 0.9800
C16 H16B 0.9800
C16 H16A 0.9800
C17 C18 1.396(3)
C17 C22 1.398(3)
C17 P 1.797(2)
C18 C19 1.394(3)
C18 H18A 0.9500
C19 C20 1.385(3)
C19 H19A 0.9500
C20 C21 1.391(3)
C20 H20A 0.9500
C21 C22 1.387(3)
C21 H21A 0.9500
C22 H22A 0.9500
O P 1.4879(15)

loop_
_geom_torsion_atom_site_label_1
_geom_torsion_atom_site_label_2
_geom_torsion_atom_site_label_3
_geom_torsion_atom_site_label_4
_geom_torsion
N2 C1 C2 N1 0.7(2)
P C1 C2 N1 -176.64(14)
N4 C9 C10 N3 -0.2(2)
P C9 C10 N3 -177.14(15)
C22 C17 C18 C19 0.8(3)
P C17 C18 C19 179.26(16)
C17 C18 C19 C20 2.0(3)
C18 C19 C20 C21 -2.5(3)
C19 C20 C21 C22 0.2(3)
C20 C21 C22 C17 2.5(3)
C18 C17 C22 C21 -3.0(3)
P C17 C22 C21 178.59(16)
N2 C3 N1 C2 0.5(2)
S1 C3 N1 C2 -179.65(15)
N2 C3 N1 C4 -179.57(17)
S1 C3 N1 C4 0.3(3)
C1 C2 N1 C3 -0.8(2)
C1 C2 N1 C4 179.30(17)
C7 C4 N1 C3 -177.74(18)
C5 C4 N1 C3 -59.6(2)
C6 C4 N1 C3 62.7(2)
C7 C4 N1 C2 2.2(3)
C5 C4 N1 C2 120.3(2)
C6 C4 N1 C2 -117.4(2)
N1 C3 N2 C1 -0.1(2)
S1 C3 N2 C1 -179.92(14)
N1 C3 N2 C8 -175.43(17)
S1 C3 N2 C8 4.7(3)
C2 C1 N2 C3 -0.4(2)
P C1 N2 C3 177.11(14)
C2 C1 N2 C8 174.81(18)
P C1 N2 C8 -7.7(3)
C9 C10 N3 C11 1.0(2)
C9 C10 N3 C12 -179.34(17)
N4 C11 N3 C10 -1.3(2)
S2 C11 N3 C10 177.22(16)
N4 C11 N3 C12 178.97(17)
S2 C11 N3 C12 -2.5(3)
C13 C12 N3 C10 0.5(3)
C14 C12 N3 C10 -118.5(2)
C15 C12 N3 C10 119.4(2)
C13 C12 N3 C11 -179.84(18)
C14 C12 N3 C11 61.1(2)
C15 C12 N3 C11 -61.0(3)
N3 C11 N4 C9 1.3(2)
S2 C11 N4 C9 -177.42(15)
N3 C11 N4 C16 178.09(17)
S2 C11 N4 C16 -0.6(3)
C10 C9 N4 C11 -0.7(2)
P C9 N4 C11 176.43(14)
C10 C9 N4 C16 -177.37(18)
P C9 N4 C16 -0.3(3)
C10 C9 P O 126.97(19)
N4 C9 P O -49.45(19)
C10 C9 P C1 -110.4(2)
N4 C9 P C1 73.17(18)
C10 C9 P C17 1.8(2)
N4 C9 P C17 -174.64(16)
C2 C1 P O 124.67(18)
N2 C1 P O -52.24(18)
C2 C1 P C9 0.8(2)
N2 C1 P C9 -176.07(16)
C2 C1 P C17 -110.57(19)
N2 C1 P C17 72.53(17)
C18 C17 P O 4.00(19)
C22 C17 P O -177.59(16)
C18 C17 P C9 130.05(16)
C22 C17 P C9 -51.54(19)
C18 C17 P C1 -120.49(16)
C22 C17 P C1 57.92(19)
